data_7110934
loop_
_publ_author_name
'Batten, Stuart R.'
'Hoskins, Bernard F.'
'Robson, Richard'
'Moubaraki, Boujemaa'
'Murray, Keith S.'

_publ_contact_author
;
    Dr. R. Robson
    School of Chemistry
    University of Melbourne
    Parkville, Vic. 3052
    AUSTRALIA
;
_publ_section_title
;
 An alternative to interpenetration whereby nets with large windows may
 achieve satisfactory space filling
;
_journal_issue 13
_journal_name_full 'Chemical Communications'
_journal_page_first 1095
_journal_paper_doi 10.1039/b002193h
_journal_year 2000
_chemical_formula_sum 'C62 H68 Cu6 N12 O26'
_chemical_formula_weight 1778.52
_chemical_name_systematic
; 
 tri(bicopper tetraacetate) bis(1,3,5-tri(4-pyridyl)-2,4,6-triazine)
bismethanol solvate
;
_space_group_IT_number 14
_symmetry_cell_setting monoclinic
_symmetry_space_group_name_Hall '-P 2yn'
_symmetry_space_group_name_H-M 'P 1 21/n 1'
_atom_sites_solution_hydrogens geom
_atom_sites_solution_primary direct
_atom_sites_solution_secondary difmap
_audit_creation_method SHELXL-97
_cell_angle_alpha 90.00
_cell_angle_beta 104.47(1)
_cell_angle_gamma 90.00
_cell_formula_units_Z 2
_cell_length_a 7.976(1)
_cell_length_b 30.996(5)
_cell_length_c 15.559(2)
_cell_measurement_reflns_used 25
_cell_measurement_temperature 150(2)
_cell_measurement_theta_max 20.04
_cell_measurement_theta_min 6.42
_cell_volume 3724.5(9)
_computing_structure_refinement 'SHELXL-97 (Sheldrick, 1997)'
_computing_structure_solution 'SHELXS-97 (Sheldrick, 1990)'
_diffrn_ambient_temperature 150(2)
_diffrn_measured_fraction_theta_full 0.980
_diffrn_measured_fraction_theta_max 0.980
_diffrn_measurement_device_type 'Enraf-Nonius CAD-4MachS'
_diffrn_measurement_method omega:2-theta
_diffrn_radiation_monochromator graphite
_diffrn_radiation_source 'fine-focus sealed tube'
_diffrn_radiation_type CuK\a
_diffrn_radiation_wavelength 1.54180
_diffrn_reflns_av_R_equivalents 0.0618
_diffrn_reflns_av_sigmaI/netI 0.1269
_diffrn_reflns_limit_h_max 9
_diffrn_reflns_limit_h_min -9
_diffrn_reflns_limit_k_max 38
_diffrn_reflns_limit_k_min -1
_diffrn_reflns_limit_l_max 19
_diffrn_reflns_limit_l_min -1
_diffrn_reflns_number 8827
_diffrn_reflns_theta_full 74.88
_diffrn_reflns_theta_max 74.88
_diffrn_reflns_theta_min 2.85
_exptl_absorpt_coefficient_mu 2.600
_exptl_absorpt_correction_T_max 0.9294
_exptl_absorpt_correction_T_min 0.7171
_exptl_absorpt_correction_type Face-indexed
_exptl_crystal_colour green
_exptl_crystal_density_diffrn 1.586
_exptl_crystal_density_method 'not measured'
_exptl_crystal_description plate
_exptl_crystal_F_000 1812
_exptl_crystal_size_max 0.17
_exptl_crystal_size_mid 0.1
_exptl_crystal_size_min 0.03
_refine_diff_density_max 0.576
_refine_diff_density_min -1.029
_refine_diff_density_rms 0.128
_refine_ls_extinction_method none
_refine_ls_goodness_of_fit_ref 1.020
_refine_ls_hydrogen_treatment mixed
_refine_ls_matrix_type full
_refine_ls_number_parameters 482
_refine_ls_number_reflns 7634
_refine_ls_number_restraints 0
_refine_ls_restrained_S_all 1.020
_refine_ls_R_factor_all 0.1436
_refine_ls_R_factor_gt 0.0739
_refine_ls_shift/su_max 0.000
_refine_ls_shift/su_mean 0.000
_refine_ls_structure_factor_coef Fsqd
_refine_ls_weighting_details 'w=1/[\s^2^(Fo^2^)+(0.0781P)^2^+2.2725P] where P=(Fo^2^+2Fc^2^)/3'
_refine_ls_weighting_scheme calc
_refine_ls_wR_factor_gt 0.1607
_refine_ls_wR_factor_ref 0.1952
_reflns_number_gt 4340
_reflns_number_total 7634
_reflns_threshold_expression >2sigma(I)
_cod_data_source_file b002193hsup1.cif
_cod_data_source_block cuoactpt
_cod_depositor_comments
;
The following automatic conversions were performed:

'_symmetry_cell_setting' value 'Monoclinic' changed to 'monoclinic'
according to /home/saulius/struct/CIF-dictionaries/cif_core.dic
dictionary named 'cif_core.dic' version 2.4.2 from 2011-04-26.

Automatic conversion script
Id: cif_fix_values 1891 2012-01-12 08:04:46Z andrius 

The following automatic conversions were performed:

'_refine_ls_weighting_scheme' value 'calc
w=1/[\s^2^(Fo^2^)+(0.0781P)^2^+2.2725P] where P=(Fo^2^+2Fc^2^)/3' was
changed to 'calc'. New tag '_refine_ls_weighting_details' was
created. The value of the new tag was set to
'w=1/[\s^2^(Fo^2^)+(0.0781P)^2^+2.2725P] where P=(Fo^2^+2Fc^2^)/3'.

Automatic conversion script
Id: cif_fix_values 3143 2015-03-26 13:38:13Z robertas 
;
_cod_original_sg_symbol_H-M P2(1)/n
_cod_database_code 7110934

loop_
_symmetry_equiv_pos_as_xyz
'x, y, z'
'-x+1/2, y+1/2, -z+1/2'
'-x, -y, -z'
'x-1/2, -y-1/2, z-1/2'

loop_
_atom_site_label
_atom_site_type_symbol
_atom_site_fract_x
_atom_site_fract_y
_atom_site_fract_z
_atom_site_U_iso_or_equiv
_atom_site_adp_type
_atom_site_occupancy
_atom_site_calc_flag
_atom_site_refinement_flags
Cu1 Cu 0.23833(13) 0.17487(3) 0.27449(7) 0.0210(2) Uani 1 d .
Cu2 Cu 0.07361(13) 0.24765(3) 0.22945(7) 0.0225(3) Uani 1 d .
Cu3 Cu 1.39649(13) -0.00668(3) 0.92202(7) 0.0201(2) Uani 1 d .
O11 O 0.3884(7) 0.21169(15) 0.3646(4) 0.0306(13) Uani 1 d .
O12 O 0.2480(7) 0.27385(15) 0.3268(3) 0.0296(13) Uani 1 d .
C11 C 0.3729(10) 0.2523(2) 0.3704(5) 0.0257(16) Uani 1 d .
C12 C 0.5221(12) 0.2759(3) 0.4306(6) 0.045(2) Uani 1 d .
H121 H 0.6100 0.2551 0.4603 0.126(13) Uiso 1 calc R
H122 H 0.4803 0.2921 0.4752 0.126(13) Uiso 1 calc R
H123 H 0.5730 0.2959 0.3954 0.126(13) Uiso 1 calc R
O13 O 0.0760(6) 0.16818(15) 0.3490(4) 0.0278(12) Uani 1 d .
O14 O -0.0674(7) 0.23008(17) 0.3099(4) 0.0391(14) Uani 1 d .
C13 C -0.0442(10) 0.1944(2) 0.3496(5) 0.0301(17) Uani 1 d .
C14 C -0.1742(12) 0.1807(3) 0.4004(6) 0.043(2) Uani 1 d .
H141 H -0.1410 0.1526 0.4280 0.126(13) Uiso 1 calc R
H142 H -0.2894 0.1787 0.3596 0.126(13) Uiso 1 calc R
H143 H -0.1764 0.2021 0.4466 0.126(13) Uiso 1 calc R
O15 O 0.0632(7) 0.14878(16) 0.1762(3) 0.0309(13) Uani 1 d .
O16 O -0.0734(7) 0.21173(16) 0.1364(4) 0.0312(13) Uani 1 d .
C15 C -0.0563(10) 0.1709(2) 0.1302(5) 0.0316(18) Uani 1 d .
C16 C -0.1944(11) 0.1480(3) 0.0610(6) 0.045(2) Uani 1 d .
H161 H -0.2797 0.1691 0.0298 0.126(13) Uiso 1 calc R
H162 H -0.2519 0.1265 0.0899 0.126(13) Uiso 1 calc R
H163 H -0.1411 0.1337 0.0184 0.126(13) Uiso 1 calc R
O17 O 0.3771(7) 0.19204(17) 0.1921(4) 0.0353(13) Uani 1 d .
O18 O 0.2414(7) 0.25482(15) 0.1552(4) 0.0286(12) Uani 1 d .
C17 C 0.3607(10) 0.2276(2) 0.1519(5) 0.0261(16) Uani 1 d .
C18 C 0.4891(13) 0.2382(3) 0.1002(7) 0.052(3) Uani 1 d .
H181 H 0.4623 0.2665 0.0722 0.126(13) Uiso 1 calc R
H182 H 0.4840 0.2163 0.0542 0.126(13) Uiso 1 calc R
H183 H 0.6057 0.2387 0.1400 0.126(13) Uiso 1 calc R
O21 O 1.3169(7) 0.05236(16) 0.9378(4) 0.0332(13) Uani 1 d .
O22 O 1.5090(7) -0.06340(17) 0.9275(3) 0.0314(13) Uani 1 d .
C21 C 1.3773(9) 0.0746(2) 1.0059(5) 0.0274(16) Uani 1 d .
C22 C 1.2981(12) 0.1190(3) 1.0074(6) 0.048(3) Uani 1 d .
H221 H 1.2109 0.1240 0.9515 0.126(13) Uiso 1 calc R
H222 H 1.3889 0.1410 1.0146 0.126(13) Uiso 1 calc R
H223 H 1.2432 0.1209 1.0571 0.126(13) Uiso 1 calc R
O23 O 1.2387(7) -0.02950(19) 0.9910(3) 0.0327(13) Uani 1 d .
O24 O 1.5835(7) 0.01825(18) 0.8753(3) 0.0305(12) Uani 1 d .
C23 C 1.2768(10) -0.0305(2) 1.0731(6) 0.0294(17) Uani 1 d .
C24 C 1.1397(12) -0.0473(3) 1.1162(6) 0.049(2) Uani 1 d .
H241 H 1.1838 -0.0466 1.1809 0.126(13) Uiso 1 calc R
H242 H 1.1105 -0.0771 1.0969 0.126(13) Uiso 1 calc R
H243 H 1.0360 -0.0292 1.0986 0.126(13) Uiso 1 calc R
C31 C 0.6472(8) 0.00281(19) 0.4336(4) 0.0153(13) Uani 1 d .
N32 N 0.7619(7) 0.00747(17) 0.5108(3) 0.0168(11) Uani 1 d .
C33 C 0.8446(8) -0.02829(19) 0.5459(4) 0.0150(13) Uani 1 d .
N34 N 0.8178(7) -0.06758(17) 0.5082(4) 0.0177(12) Uani 1 d .
C35 C 0.6978(8) -0.0686(2) 0.4311(4) 0.0168(13) Uani 1 d .
N36 N 0.6060(7) -0.03451(16) 0.3905(4) 0.0172(12) Uani 1 d .
N41 N 0.3808(7) 0.11620(17) 0.3220(4) 0.0190(12) Uani 1 d .
C42 C 0.4870(8) 0.1169(2) 0.4024(4) 0.0175(13) Uani 1 d .
H42 H 0.5021 0.1431 0.4348 0.026(6) Uiso 1 calc R
C43 C 0.5768(9) 0.0807(2) 0.4411(5) 0.0209(14) Uani 1 d .
H43 H 0.6521 0.0822 0.4989 0.026(6) Uiso 1 calc R
C44 C 0.5548(8) 0.0419(2) 0.3935(4) 0.0175(13) Uani 1 d .
C45 C 0.4436(9) 0.0417(2) 0.3094(5) 0.0211(15) Uani 1 d .
H45 H 0.4259 0.0159 0.2753 0.026(6) Uiso 1 calc R
C46 C 0.3591(9) 0.07879(19) 0.2755(4) 0.0183(14) Uani 1 d .
H46 H 0.2831 0.0783 0.2178 0.026(6) Uiso 1 calc R
N51 N 1.2173(7) -0.01574(18) 0.7942(4) 0.0192(12) Uani 1 d .
C52 C 1.1672(9) -0.0546(2) 0.7592(5) 0.0242(15) Uani 1 d .
H52 H 1.2167 -0.0794 0.7918 0.026(6) Uiso 1 calc R
C53 C 1.0490(9) -0.0609(2) 0.6793(5) 0.0229(15) Uani 1 d .
H53 H 1.0192 -0.0891 0.6568 0.026(6) Uiso 1 calc R
C54 C 0.9743(8) -0.0246(2) 0.6323(4) 0.0177(14) Uani 1 d .
C55 C 1.0214(8) 0.0159(2) 0.6677(4) 0.0193(14) Uani 1 d .
H55 H 0.9727 0.0411 0.6368 0.026(6) Uiso 1 calc R
C56 C 1.1407(9) 0.0188(2) 0.7493(5) 0.0228(15) Uani 1 d .
H56 H 1.1696 0.0466 0.7744 0.026(6) Uiso 1 calc R
N61 N 0.5550(8) -0.19171(17) 0.3147(4) 0.0238(13) Uani 1 d .
C62 C 0.5098(10) -0.1556(2) 0.2666(5) 0.0257(16) Uani 1 d .
H62 H 0.4434 -0.1580 0.2070 0.026(6) Uiso 1 calc R
C63 C 0.5573(10) -0.1149(2) 0.3015(5) 0.0277(17) Uani 1 d .
H63 H 0.5236 -0.0899 0.2661 0.026(6) Uiso 1 calc R
C64 C 0.6540(9) -0.11104(19) 0.3882(5) 0.0185(14) Uani 1 d .
C65 C 0.7061(9) -0.1483(2) 0.4373(5) 0.0204(14) Uani 1 d .
H65 H 0.7777 -0.1467 0.4960 0.026(6) Uiso 1 calc R
C66 C 0.6511(9) -0.1878(2) 0.3986(5) 0.0251(16) Uani 1 d .
H66 H 0.6826 -0.2132 0.4330 0.026(6) Uiso 1 calc R
O1 O 0.7867(14) 0.1566(3) 0.6109(7) 0.086(3) Uani 1 d .
C1 C 0.913(2) 0.1438(4) 0.6884(12) 0.106(6) Uani 1 d .
H11 H 0.9469 0.1138 0.6820 0.17(5) Uiso 1 calc R
H12 H 0.8651 0.1464 0.7402 0.17(5) Uiso 1 calc R
H13 H 1.0154 0.1624 0.6963 0.17(5) Uiso 1 calc R

loop_
_atom_site_aniso_label
_atom_site_aniso_U_11
_atom_site_aniso_U_22
_atom_site_aniso_U_33
_atom_site_aniso_U_23
_atom_site_aniso_U_13
_atom_site_aniso_U_12
Cu1 0.0226(5) 0.0114(4) 0.0265(6) 0.0021(4) 0.0017(4) 0.0032(4)
Cu2 0.0227(5) 0.0125(4) 0.0290(6) 0.0046(4) 0.0006(4) 0.0018(4)
Cu3 0.0189(5) 0.0210(5) 0.0178(5) -0.0056(4) -0.0007(4) -0.0009(4)
O11 0.035(3) 0.014(2) 0.035(3) -0.003(2) -0.005(3) 0.002(2)
O12 0.034(3) 0.017(2) 0.029(3) -0.001(2) -0.009(2) 0.007(2)
C11 0.033(4) 0.016(3) 0.022(4) -0.002(3) -0.003(3) 0.003(3)
C12 0.048(5) 0.026(4) 0.046(5) -0.009(4) -0.014(4) -0.004(4)
O13 0.025(3) 0.020(2) 0.038(3) 0.009(2) 0.008(2) 0.003(2)
O14 0.040(3) 0.026(3) 0.055(4) 0.013(3) 0.019(3) 0.013(2)
C13 0.032(4) 0.021(3) 0.037(4) -0.001(3) 0.009(4) -0.003(3)
C14 0.043(5) 0.043(5) 0.048(6) 0.006(4) 0.021(4) 0.004(4)
O15 0.040(3) 0.018(2) 0.028(3) 0.002(2) -0.003(2) 0.002(2)
O16 0.034(3) 0.018(2) 0.036(3) 0.002(2) -0.003(2) 0.001(2)
C15 0.032(4) 0.022(4) 0.033(4) -0.002(3) -0.007(4) -0.006(3)
C16 0.037(5) 0.036(5) 0.050(6) 0.000(4) -0.011(4) -0.013(4)
O17 0.036(3) 0.028(3) 0.045(4) 0.008(3) 0.017(3) 0.008(2)
O18 0.033(3) 0.016(2) 0.038(3) 0.007(2) 0.011(2) -0.002(2)
C17 0.030(4) 0.023(3) 0.025(4) -0.003(3) 0.004(3) -0.007(3)
C18 0.049(6) 0.044(5) 0.074(7) 0.008(5) 0.036(5) -0.006(4)
O21 0.032(3) 0.026(3) 0.033(3) -0.009(2) -0.007(2) 0.009(2)
O22 0.037(3) 0.027(3) 0.024(3) -0.008(2) -0.003(2) 0.003(2)
C21 0.024(4) 0.027(4) 0.028(4) -0.004(3) 0.002(3) -0.003(3)
C22 0.052(6) 0.028(4) 0.053(6) -0.016(4) -0.005(5) 0.011(4)
O23 0.026(3) 0.050(3) 0.020(3) -0.002(2) 0.003(2) -0.009(3)
O24 0.027(3) 0.044(3) 0.020(3) -0.004(2) 0.004(2) -0.011(2)
C23 0.026(4) 0.027(4) 0.037(5) -0.003(3) 0.010(3) -0.002(3)
C24 0.034(5) 0.068(7) 0.045(5) -0.006(5) 0.011(4) -0.014(5)
C31 0.019(3) 0.013(3) 0.013(3) 0.000(2) 0.003(2) -0.004(2)
N32 0.021(3) 0.012(2) 0.015(3) 0.000(2) -0.001(2) 0.003(2)
C33 0.020(3) 0.012(3) 0.012(3) 0.004(2) 0.002(3) -0.002(2)
N34 0.022(3) 0.013(2) 0.017(3) 0.000(2) 0.001(2) -0.002(2)
C35 0.018(3) 0.012(3) 0.020(3) -0.003(3) 0.003(3) -0.002(2)
N36 0.015(3) 0.010(2) 0.024(3) -0.002(2) -0.001(2) -0.005(2)
N41 0.018(3) 0.012(2) 0.025(3) 0.002(2) 0.003(2) 0.003(2)
C42 0.018(3) 0.011(3) 0.023(4) -0.002(3) 0.005(3) -0.003(2)
C43 0.024(4) 0.019(3) 0.020(3) -0.002(3) 0.006(3) -0.005(3)
C44 0.019(3) 0.011(3) 0.021(3) -0.001(3) 0.003(3) -0.003(2)
C45 0.023(4) 0.014(3) 0.023(4) 0.001(3) -0.001(3) 0.005(3)
C46 0.027(4) 0.010(3) 0.014(3) 0.000(2) -0.003(3) 0.001(3)
N51 0.014(3) 0.022(3) 0.019(3) -0.005(2) -0.002(2) -0.003(2)
C52 0.025(4) 0.018(3) 0.025(4) -0.004(3) 0.000(3) 0.002(3)
C53 0.022(3) 0.017(3) 0.024(4) -0.001(3) -0.004(3) 0.000(3)
C54 0.017(3) 0.015(3) 0.018(3) 0.003(3) -0.001(3) 0.000(2)
C55 0.021(3) 0.015(3) 0.019(3) 0.000(3) 0.000(3) -0.002(3)
C56 0.031(4) 0.017(3) 0.018(3) -0.004(3) 0.002(3) -0.006(3)
N61 0.028(3) 0.013(3) 0.026(3) -0.007(2) -0.001(3) -0.002(2)
C62 0.031(4) 0.016(3) 0.024(4) -0.002(3) -0.004(3) -0.004(3)
C63 0.033(4) 0.017(3) 0.028(4) -0.002(3) -0.002(3) 0.000(3)
C64 0.020(3) 0.008(3) 0.026(4) -0.003(3) 0.002(3) 0.001(2)
C65 0.028(4) 0.011(3) 0.020(3) 0.002(3) 0.001(3) 0.003(3)
C66 0.027(4) 0.011(3) 0.033(4) 0.003(3) -0.002(3) -0.002(3)
O1 0.126(8) 0.051(5) 0.103(7) -0.016(5) 0.070(7) -0.012(5)
C1 0.117(13) 0.049(8) 0.169(18) 0.027(10) 0.070(14) 0.033(8)

loop_
_atom_type_symbol
_atom_type_description
_atom_type_scat_dispersion_real
_atom_type_scat_dispersion_imag
_atom_type_scat_source
C C 0.0181 0.0091 'International Tables Vol C Tables 4.2.6.8 and 6.1.1.4'
H H 0.0000 0.0000 'International Tables Vol C Tables 4.2.6.8 and 6.1.1.4'
N N 0.0311 0.0180 'International Tables Vol C Tables 4.2.6.8 and 6.1.1.4'
O O 0.0492 0.0322 'International Tables Vol C Tables 4.2.6.8 and 6.1.1.4'
Cu Cu -1.9646 0.5888 'International Tables Vol C Tables 4.2.6.8 and 6.1.1.4'

loop_
_geom_angle_atom_site_label_1
_geom_angle_atom_site_label_2
_geom_angle_atom_site_label_3
_geom_angle
_geom_angle_site_symmetry_1
_geom_angle_site_symmetry_3
O13 Cu1 O17 168.9(2) . .
O13 Cu1 O11 90.8(2) . .
O17 Cu1 O11 88.0(2) . .
O13 Cu1 O15 88.3(2) . .
O17 Cu1 O15 90.6(2) . .
O11 Cu1 O15 168.5(2) . .
O13 Cu1 N41 94.4(2) . .
O17 Cu1 N41 96.7(2) . .
O11 Cu1 N41 94.0(2) . .
O15 Cu1 N41 97.4(2) . .
O13 Cu1 Cu2 83.55(14) . .
O17 Cu1 Cu2 85.34(16) . .
O11 Cu1 Cu2 82.29(14) . .
O15 Cu1 Cu2 86.26(15) . .
N41 Cu1 Cu2 175.74(16) . .
O14 Cu2 O12 91.8(3) . .
O14 Cu2 O16 88.9(3) . .
O12 Cu2 O16 169.2(2) . .
O14 Cu2 O18 168.8(2) . .
O12 Cu2 O18 87.3(2) . .
O16 Cu2 O18 90.0(2) . .
O14 Cu2 N61 98.2(2) . 2
O12 Cu2 N61 94.2(2) . 2
O16 Cu2 N61 96.3(2) . 2
O18 Cu2 N61 93.0(2) . 2
O14 Cu2 Cu1 85.36(16) . .
O12 Cu2 Cu1 86.46(14) . .
O16 Cu2 Cu1 82.88(15) . .
O18 Cu2 Cu1 83.46(14) . .
N61 Cu2 Cu1 176.39(18) 2 .
O22 Cu3 O21 169.1(2) . .
O22 Cu3 O24 89.3(2) . .
O21 Cu3 O24 88.8(2) . .
O22 Cu3 O23 90.1(2) . .
O21 Cu3 O23 89.8(3) . .
O24 Cu3 O23 169.2(2) . .
O22 Cu3 N51 96.5(2) . .
O21 Cu3 N51 94.4(2) . .
O24 Cu3 N51 95.7(2) . .
O23 Cu3 N51 95.1(2) . .
O22 Cu3 Cu3 85.74(15) . 3_857
O21 Cu3 Cu3 83.41(15) . 3_857
O24 Cu3 Cu3 85.37(15) . 3_857
O23 Cu3 Cu3 83.84(15) . 3_857
N51 Cu3 Cu3 177.52(16) . 3_857
C11 O11 Cu1 125.0(5) . .
C11 O12 Cu2 120.9(4) . .
O12 C11 O11 124.7(7) . .
O12 C11 C12 118.4(6) . .
O11 C11 C12 116.8(6) . .
C13 O13 Cu1 123.7(5) . .
C13 O14 Cu2 121.5(5) . .
O14 C13 O13 125.6(8) . .
O14 C13 C14 117.9(7) . .
O13 C13 C14 116.4(7) . .
C15 O15 Cu1 120.9(5) . .
C15 O16 Cu2 124.1(5) . .
O15 C15 O16 125.6(7) . .
O15 C15 C16 118.0(7) . .
O16 C15 C16 116.4(7) . .
C17 O17 Cu1 123.8(5) . .
C17 O18 Cu2 124.4(5) . .
O17 C17 O18 122.8(7) . .
O17 C17 C18 117.5(7) . .
O18 C17 C18 119.7(7) . .
C21 O21 Cu3 123.2(5) . .
C21 O22 Cu3 121.0(5) 3_857 .
O22 C21 O21 126.6(7) 3_857 .
O22 C21 C22 117.4(7) 3_857 .
O21 C21 C22 115.9(7) . .
C23 O23 Cu3 122.9(5) . .
C23 O24 Cu3 120.9(5) 3_857 .
O23 C23 O24 126.9(7) . 3_857
O23 C23 C24 116.6(7) . .
O24 C23 C24 116.5(7) 3_857 .
N32 C31 N36 125.3(6) . .
N32 C31 C44 117.0(5) . .
N36 C31 C44 117.7(5) . .
C31 N32 C33 116.0(5) . .
N32 C33 N34 124.4(6) . .
N32 C33 C54 117.9(5) . .
N34 C33 C54 117.7(5) . .
C35 N34 C33 114.3(5) . .
N34 C35 N36 125.9(6) . .
N34 C35 C64 117.4(6) . .
N36 C35 C64 116.5(5) . .
C31 N36 C35 113.9(5) . .
C42 N41 C46 118.9(5) . .
C42 N41 Cu1 117.7(4) . .
C46 N41 Cu1 123.3(4) . .
N41 C42 C43 122.5(6) . .
C42 C43 C44 118.9(6) . .
C45 C44 C43 117.9(6) . .
C45 C44 C31 122.1(6) . .
C43 C44 C31 120.0(6) . .
C46 C45 C44 119.8(6) . .
N41 C46 C45 121.9(6) . .
C56 N51 C52 117.1(6) . .
C56 N51 Cu3 119.2(4) . .
C52 N51 Cu3 123.5(5) . .
N51 C52 C53 124.2(6) . .
C52 C53 C54 117.9(6) . .
C55 C54 C53 119.0(6) . .
C55 C54 C33 119.4(6) . .
C53 C54 C33 121.6(6) . .
C54 C55 C56 118.8(6) . .
N51 C56 C55 122.9(6) . .
C66 N61 C62 118.3(6) . .
C66 N61 Cu2 119.7(5) . 2_545
C62 N61 Cu2 120.4(4) . 2_545
N61 C62 C63 122.0(6) . .
C64 C63 C62 119.5(7) . .
C63 C64 C65 118.8(6) . .
C63 C64 C35 121.9(6) . .
C65 C64 C35 119.2(6) . .
C66 C65 C64 118.5(6) . .
N61 C66 C65 122.9(6) . .

loop_
_geom_bond_atom_site_label_1
_geom_bond_atom_site_label_2
_geom_bond_distance
_geom_bond_site_symmetry_2
Cu1 O13 1.953(5) .
Cu1 O17 1.965(6) .
Cu1 O11 1.965(5) .
Cu1 O15 1.969(5) .
Cu1 N41 2.173(5) .
Cu1 Cu2 2.6165(14) .
Cu2 O14 1.957(6) .
Cu2 O12 1.959(5) .
Cu2 O16 1.965(5) .
Cu2 O18 1.987(5) .
Cu2 N61 2.169(5) 2
Cu3 O22 1.966(5) .
Cu3 O21 1.972(5) .
Cu3 O24 1.973(5) .
Cu3 O23 1.977(5) .
Cu3 N51 2.158(5) .
Cu3 Cu3 2.6046(19) 3_857
O11 C11 1.269(8) .
O12 C11 1.250(8) .
C11 C12 1.508(10) .
O13 C13 1.259(9) .
O14 C13 1.257(9) .
C13 C14 1.513(11) .
O15 C15 1.244(9) .
O16 C15 1.280(8) .
C15 C16 1.510(10) .
O17 C17 1.259(9) .
O18 C17 1.282(9) .
C17 C18 1.489(11) .
O21 C21 1.255(9) .
O22 C21 1.243(9) 3_857
C21 O22 1.244(8) 3_857
C21 C22 1.519(10) .
O23 C23 1.238(9) .
O24 C23 1.258(9) 3_857
C23 O24 1.258(9) 3_857
C23 C24 1.510(11) .
C31 N32 1.324(8) .
C31 N36 1.337(7) .
C31 C44 1.473(8) .
N32 C33 1.335(8) .
C33 N34 1.346(8) .
C33 C54 1.482(8) .
N34 C35 1.335(8) .
C35 N36 1.348(8) .
C35 C64 1.478(8) .
N41 C42 1.325(8) .
N41 C46 1.354(8) .
C42 C43 1.382(9) .
C43 C44 1.401(8) .
C44 C45 1.385(9) .
C45 C46 1.370(8) .
N51 C56 1.340(8) .
N51 C52 1.342(8) .
C52 C53 1.374(9) .
C53 C54 1.393(9) .
C54 C55 1.383(8) .
C55 C56 1.386(9) .
N61 C66 1.344(9) .
N61 C62 1.344(9) .
N61 Cu2 2.169(5) 2_545
C62 C63 1.388(9) .
C63 C64 1.382(9) .
C64 C65 1.389(8) .
C65 C66 1.386(9) .
O1 C1 1.422(17) .
